data_7109327
loop_
_publ_author_name
'Bin Pan'
'Chunxiang Wang'
'Dongping Wang'
'Fan Wu'
'Boshun Wan'

_publ_section_title
;
 Nickel-catalyzed [3 + 2] cycloaddition of diynes with methyleneaziridines
 via C-C bond cleavage
;
_journal_name_full Chem.Commun.
_journal_page_first 5073
_journal_paper_doi 10.1039/c3cc41061g
_journal_volume 49
_journal_year 2013
_chemical_formula_sum 'C24 H29 N O5'
_chemical_formula_weight 411.48
_chemical_name_systematic
;
?
;
_space_group_IT_number 2
_symmetry_cell_setting triclinic
_symmetry_space_group_name_Hall '-P 1'
_symmetry_space_group_name_H-M 'P -1'
_atom_sites_solution_hydrogens geom
_atom_sites_solution_primary direct
_atom_sites_solution_secondary difmap
_audit_creation_method SHELXL-97
_cell_angle_alpha 98.293(7)
_cell_angle_beta 101.048(7)
_cell_angle_gamma 107.799(7)
_cell_formula_units_Z 2
_cell_length_a 8.2459(8)
_cell_length_b 8.7253(8)
_cell_length_c 17.0434(15)
_cell_measurement_reflns_used 1553
_cell_measurement_temperature 296(2)
_cell_measurement_theta_max 21.64
_cell_measurement_theta_min 2.51
_cell_volume 1118.59(19)
_computing_cell_refinement 'Bruker SMART'
_computing_data_collection 'Bruker SMART'
_computing_data_reduction 'Bruker SHELXTL'
_computing_molecular_graphics 'Bruker SHELXTL'
_computing_publication_material 'Bruker SHELXTL'
_computing_structure_refinement 'SHELXL-97 (Sheldrick, 1997)'
_computing_structure_solution 'SHELXS-97 (Sheldrick, 1990)'
_diffrn_ambient_temperature 296(2)
_diffrn_measured_fraction_theta_full 1.000
_diffrn_measured_fraction_theta_max 1.000
_diffrn_measurement_device_type 'Smart Apex II CCD'
_diffrn_measurement_method 'omega scans'
_diffrn_radiation_monochromator graphite
_diffrn_radiation_source 'fine-focus sealed tube'
_diffrn_radiation_type MoK\a
_diffrn_radiation_wavelength 0.71073
_diffrn_reflns_av_R_equivalents 0.0277
_diffrn_reflns_av_sigmaI/netI 0.0448
_diffrn_reflns_limit_h_max 8
_diffrn_reflns_limit_h_min -9
_diffrn_reflns_limit_k_max 10
_diffrn_reflns_limit_k_min -9
_diffrn_reflns_limit_l_max 20
_diffrn_reflns_limit_l_min -20
_diffrn_reflns_number 7638
_diffrn_reflns_theta_full 25.00
_diffrn_reflns_theta_max 25.00
_diffrn_reflns_theta_min 2.49
_diffrn_standards_decay_% 0
_diffrn_standards_interval_count 0
_diffrn_standards_interval_time 0
_diffrn_standards_number 0
_exptl_absorpt_coefficient_mu 0.085
_exptl_absorpt_correction_T_max 0.9980
_exptl_absorpt_correction_T_min 0.9975
_exptl_absorpt_correction_type empirical
_exptl_absorpt_process_details sadabs
_exptl_crystal_colour colourless
_exptl_crystal_density_diffrn 1.222
_exptl_crystal_density_method 'not measured'
_exptl_crystal_description block
_exptl_crystal_F_000 440
_exptl_crystal_size_max 0.03
_exptl_crystal_size_mid 0.03
_exptl_crystal_size_min 0.02
_refine_diff_density_max 0.306
_refine_diff_density_min -0.292
_refine_diff_density_rms 0.044
_refine_ls_extinction_coef 0.016(5)
_refine_ls_extinction_expression Fc^*^=kFc[1+0.001xFc^2^\l^3^/sin(2\q)]^-1/4^
_refine_ls_extinction_method SHELXL
_refine_ls_goodness_of_fit_ref 1.000
_refine_ls_hydrogen_treatment constr
_refine_ls_matrix_type full
_refine_ls_number_parameters 272
_refine_ls_number_reflns 3950
_refine_ls_number_restraints 0
_refine_ls_restrained_S_all 1.000
_refine_ls_R_factor_all 0.0892
_refine_ls_R_factor_gt 0.0562
_refine_ls_shift/su_max 0.033
_refine_ls_shift/su_mean 0.005
_refine_ls_structure_factor_coef Fsqd
_refine_ls_weighting_details 'calc w=1/[\s^2^(Fo^2^)+(0.1105P)^2^+0.0301P] where P=(Fo^2^+2Fc^2^)/3'
_refine_ls_weighting_scheme calc
_refine_ls_wR_factor_gt 0.1597
_refine_ls_wR_factor_ref 0.1810
_reflns_number_gt 2547
_reflns_number_total 3950
_reflns_threshold_expression >2sigma(I)
_cod_data_source_file c3cc41061g.txt
_cod_data_source_block 1
_cod_original_cell_volume 1118.59(18)
_cod_original_sg_symbol_H-M 'P-1 '
_cod_database_code 7109327

loop_
_symmetry_equiv_pos_as_xyz
'x, y, z'
'-x, -y, -z'

loop_
_atom_site_label
_atom_site_type_symbol
_atom_site_fract_x
_atom_site_fract_y
_atom_site_fract_z
_atom_site_U_iso_or_equiv
_atom_site_adp_type
_atom_site_occupancy
_atom_site_symmetry_multiplicity
_atom_site_calc_flag
_atom_site_refinement_flags
O2 O 0.4659(2) 0.8876(2) 0.31837(11) 0.0590(5) Uani 1 1 d .
O4 O 0.9124(2) 0.9044(2) 0.32766(11) 0.0569(5) Uani 1 1 d .
O3 O 0.6798(2) 0.9807(2) 0.43396(11) 0.0600(5) Uani 1 1 d .
N1 N 0.8431(2) 0.3932(3) 0.19097(12) 0.0445(5) Uani 1 1 d .
C11 C 0.5923(3) 0.3363(3) 0.22918(14) 0.0416(6) Uani 1 1 d .
O5 O 0.9503(2) 0.7669(3) 0.42605(12) 0.0659(6) Uani 1 1 d .
C15 C 0.5852(3) 0.6377(3) 0.26109(14) 0.0422(6) Uani 1 1 d .
H15A H 0.4587 0.5847 0.2499 0.051 Uiso 1 1 calc R
H15B H 0.6071 0.7185 0.2273 0.051 Uiso 1 1 calc R
C16 C 0.6551(3) 0.7297(3) 0.35213(14) 0.0402(6) Uani 1 1 d .
C17 C 0.5865(3) 0.8725(3) 0.36400(14) 0.0420(6) Uani 1 1 d .
C22 C 0.8552(3) 0.8000(3) 0.37453(15) 0.0436(6) Uani 1 1 d .
C9 C 0.8162(3) 0.5388(3) 0.21081(14) 0.0438(6) Uani 1 1 d .
H9A H 0.8900 0.6415 0.2080 0.053 Uiso 1 1 calc R
O1 O 1.1641(3) 0.2507(3) 0.05967(12) 0.0744(7) Uani 1 1 d .
C20 C 0.4082(4) 0.5500(3) 0.40200(15) 0.0496(7) Uani 1 1 d .
C12 C 0.7046(3) 0.2669(3) 0.20084(14) 0.0445(6) Uani 1 1 d .
C19 C 0.5987(3) 0.6157(3) 0.41075(15) 0.0478(6) Uani 1 1 d .
H19A H 0.6408 0.5239 0.4013 0.057 Uiso 1 1 calc R
H19B H 0.6555 0.6766 0.4667 0.057 Uiso 1 1 calc R
C10 C 0.6630(3) 0.5098(3) 0.23552(13) 0.0407(6) Uani 1 1 d .
C1 C 0.9137(3) 0.3214(3) 0.05900(15) 0.0471(6) Uani 1 1 d .
C21 C 0.2555(4) 0.4936(3) 0.39749(15) 0.0509(7) Uani 1 1 d .
C8 C 0.9785(3) 0.3713(4) 0.15125(14) 0.0498(7) Uani 1 1 d .
H8A H 1.0191 0.2875 0.1712 0.060 Uiso 1 1 calc R
H8B H 1.0778 0.4737 0.1661 0.060 Uiso 1 1 calc R
C2 C 0.7616(3) 0.3366(4) 0.01706(17) 0.0594(7) Uani 1 1 d .
H2A H 0.6951 0.3797 0.0462 0.071 Uiso 1 1 calc R
C14 C 0.4217(3) 0.2431(3) 0.24628(17) 0.0567(7) Uani 1 1 d .
H14A H 0.4051 0.1275 0.2363 0.085 Uiso 1 1 calc R
H14B H 0.3265 0.2608 0.2110 0.085 Uiso 1 1 calc R
H14C H 0.4244 0.2813 0.3024 0.085 Uiso 1 1 calc R
C4 C 1.0121(4) 0.2577(3) 0.01339(17) 0.0561(7) Uani 1 1 d .
C23 C 0.0686(4) 0.4237(4) 0.39420(18) 0.0650(8) Uani 1 1 d .
H23C H 0.0360 0.3492 0.3420 0.078 Uiso 1 1 d R
H23A H -0.0077 0.4846 0.3796 0.078 Uiso 1 1 d R
H23B H 0.0308 0.3420 0.4252 0.078 Uiso 1 1 d R
C3 C 0.9552(4) 0.2081(4) -0.07014(18) 0.0673(8) Uani 1 1 d .
H3A H 1.0201 0.1638 -0.0998 0.081 Uiso 1 1 calc R
C13 C 0.6921(4) 0.0920(4) 0.18133(19) 0.0652(8) Uani 1 1 d .
H13A H 0.7937 0.0850 0.1634 0.098 Uiso 1 1 calc R
H13B H 0.5879 0.0307 0.1386 0.098 Uiso 1 1 calc R
H13C H 0.6868 0.0469 0.2293 0.098 Uiso 1 1 calc R
C18 C 0.6443(4) 1.1324(4) 0.4496(2) 0.0722(9) Uani 1 1 d .
H18A H 0.7172 1.1986 0.5018 0.108 Uiso 1 1 calc R
H18B H 0.5228 1.1082 0.4499 0.108 Uiso 1 1 calc R
H18C H 0.6691 1.1915 0.4075 0.108 Uiso 1 1 calc R
C5 C 0.7051(4) 0.2898(4) -0.06677(19) 0.0724(9) Uani 1 1 d .
H5A H 0.6026 0.3026 -0.0940 0.087 Uiso 1 1 calc R
C6 C 0.8012(5) 0.2241(4) -0.10997(19) 0.0760(10) Uani 1 1 d .
H6A H 0.7622 0.1901 -0.1667 0.091 Uiso 1 1 calc R
C7 C 1.2792(5) 0.1985(6) 0.0179(2) 0.0973(13) Uani 1 1 d .
H7A H 1.3783 0.1962 0.0572 0.146 Uiso 1 1 calc R
H7B H 1.3195 0.2741 -0.0157 0.146 Uiso 1 1 calc R
H7C H 1.2171 0.0902 -0.0160 0.146 Uiso 1 1 calc R
C39 C 1.1014(3) 0.9803(5) 0.3445(2) 0.0862(11) Uani 1 1 d .
H39A H 1.1298 1.0535 0.3083 0.129 Uiso 1 1 calc R
H39B H 1.1530 0.8963 0.3362 0.129 Uiso 1 1 calc R
H39C H 1.1468 1.0414 0.4002 0.129 Uiso 1 1 calc R

loop_
_atom_site_aniso_label
_atom_site_aniso_U_11
_atom_site_aniso_U_22
_atom_site_aniso_U_33
_atom_site_aniso_U_23
_atom_site_aniso_U_13
_atom_site_aniso_U_12
O2 0.0513(11) 0.0654(13) 0.0655(12) 0.0108(10) 0.0058(9) 0.0341(10)
O4 0.0373(10) 0.0626(12) 0.0738(13) 0.0222(10) 0.0210(9) 0.0137(8)
O3 0.0578(11) 0.0587(12) 0.0598(12) -0.0072(9) 0.0026(9) 0.0315(9)
N1 0.0419(11) 0.0494(13) 0.0461(12) 0.0081(9) 0.0190(9) 0.0175(10)
C11 0.0385(12) 0.0450(14) 0.0411(13) 0.0082(11) 0.0137(10) 0.0122(11)
O5 0.0458(11) 0.0793(15) 0.0742(13) 0.0238(11) 0.0042(10) 0.0271(10)
C15 0.0396(13) 0.0484(14) 0.0421(13) 0.0116(11) 0.0116(10) 0.0187(11)
C16 0.0352(12) 0.0464(14) 0.0422(13) 0.0105(11) 0.0119(10) 0.0165(10)
C17 0.0390(13) 0.0468(15) 0.0456(14) 0.0120(12) 0.0180(11) 0.0168(11)
C22 0.0384(13) 0.0468(15) 0.0484(14) 0.0065(12) 0.0120(11) 0.0197(11)
C9 0.0464(14) 0.0433(14) 0.0432(13) 0.0080(11) 0.0186(11) 0.0136(11)
O1 0.0685(13) 0.1088(18) 0.0664(13) 0.0152(12) 0.0347(11) 0.0502(13)
C20 0.0578(17) 0.0540(16) 0.0454(14) 0.0186(12) 0.0220(12) 0.0221(13)
C12 0.0476(14) 0.0457(14) 0.0420(13) 0.0086(11) 0.0152(11) 0.0164(11)
C19 0.0501(15) 0.0565(16) 0.0431(14) 0.0169(12) 0.0150(11) 0.0223(12)
C10 0.0404(13) 0.0466(14) 0.0366(12) 0.0077(11) 0.0123(10) 0.0162(11)
C1 0.0439(14) 0.0519(15) 0.0447(14) 0.0096(12) 0.0186(11) 0.0113(11)
C21 0.0567(17) 0.0549(16) 0.0495(15) 0.0171(13) 0.0253(12) 0.0209(13)
C8 0.0414(14) 0.0651(18) 0.0469(15) 0.0074(13) 0.0173(11) 0.0219(12)
C2 0.0472(15) 0.074(2) 0.0533(17) 0.0106(14) 0.0124(13) 0.0170(14)
C14 0.0506(16) 0.0512(16) 0.0697(18) 0.0129(14) 0.0271(13) 0.0122(12)
C4 0.0579(17) 0.0560(17) 0.0555(17) 0.0090(13) 0.0264(13) 0.0152(13)
C23 0.0536(17) 0.077(2) 0.0697(19) 0.0249(16) 0.0212(14) 0.0219(15)
C3 0.077(2) 0.067(2) 0.0525(18) 0.0030(15) 0.0305(16) 0.0131(16)
C13 0.0712(19) 0.0530(18) 0.080(2) 0.0139(15) 0.0325(16) 0.0254(14)
C18 0.069(2) 0.0598(19) 0.085(2) -0.0095(16) 0.0123(17) 0.0343(16)
C5 0.0576(18) 0.086(2) 0.0585(19) 0.0161(17) 0.0057(15) 0.0090(16)
C6 0.082(2) 0.074(2) 0.0464(17) 0.0054(15) 0.0154(17) -0.0049(18)
C7 0.089(3) 0.133(4) 0.101(3) 0.020(2) 0.059(2) 0.063(2)
C39 0.0375(16) 0.093(3) 0.121(3) 0.026(2) 0.0281(17) 0.0056(16)

loop_
_atom_type_symbol
_atom_type_description
_atom_type_scat_dispersion_real
_atom_type_scat_dispersion_imag
_atom_type_scat_source
C C 0.0033 0.0016 'International Tables Vol C Tables 4.2.6.8 and 6.1.1.4'
H H 0.0000 0.0000 'International Tables Vol C Tables 4.2.6.8 and 6.1.1.4'
N N 0.0061 0.0033 'International Tables Vol C Tables 4.2.6.8 and 6.1.1.4'
O O 0.0106 0.0060 'International Tables Vol C Tables 4.2.6.8 and 6.1.1.4'

loop_
_geom_angle_atom_site_label_1
_geom_angle_atom_site_label_2
_geom_angle_atom_site_label_3
_geom_angle
C22 O4 C39 115.5(2)
C17 O3 C18 117.2(2)
C9 N1 C12 109.16(19)
C9 N1 C8 124.8(2)
C12 N1 C8 125.1(2)
C12 C11 C10 107.8(2)
C12 C11 C14 125.4(2)
C10 C11 C14 126.7(2)
C10 C15 C16 115.63(18)
C10 C15 H15A 108.4
C16 C15 H15A 108.4
C10 C15 H15B 108.4
C16 C15 H15B 108.4
H15A C15 H15B 107.4
C22 C16 C17 108.21(19)
C22 C16 C19 107.88(18)
C17 C16 C19 109.75(18)
C22 C16 C15 110.06(18)
C17 C16 C15 108.58(18)
C19 C16 C15 112.3(2)
O2 C17 O3 123.8(2)
O2 C17 C16 125.8(2)
O3 C17 C16 110.44(19)
O5 C22 O4 123.6(2)
O5 C22 C16 125.6(2)
O4 C22 C16 110.81(19)
N1 C9 C10 109.0(2)
N1 C9 H9A 125.5
C10 C9 H9A 125.5
C4 O1 C7 118.0(2)
C21 C20 C19 177.3(3)
N1 C12 C11 107.5(2)
N1 C12 C13 122.2(2)
C11 C12 C13 130.3(2)
C20 C19 C16 114.52(19)
C20 C19 H19A 108.6
C16 C19 H19A 108.6
C20 C19 H19B 108.6
C16 C19 H19B 108.6
H19A C19 H19B 107.6
C9 C10 C11 106.5(2)
C9 C10 C15 125.7(2)
C11 C10 C15 127.8(2)
C2 C1 C4 117.9(2)
C2 C1 C8 122.8(2)
C4 C1 C8 119.3(2)
C20 C21 C23 178.5(3)
N1 C8 C1 112.69(19)
N1 C8 H8A 109.1
C1 C8 H8A 109.1
N1 C8 H8B 109.1
C1 C8 H8B 109.1
H8A C8 H8B 107.8
C1 C2 C5 121.7(3)
C1 C2 H2A 119.1
C5 C2 H2A 119.1
C11 C14 H14A 109.5
C11 C14 H14B 109.5
H14A C14 H14B 109.5
C11 C14 H14C 109.5
H14A C14 H14C 109.5
H14B C14 H14C 109.5
C3 C4 O1 125.1(3)
C3 C4 C1 120.8(3)
O1 C4 C1 114.2(2)
C21 C23 H23C 96.4
C21 C23 H23A 119.7
H23C C23 H23A 97.0
C21 C23 H23B 119.2
H23C C23 H23B 97.0
H23A C23 H23B 117.0
C4 C3 C6 119.7(3)
C4 C3 H3A 120.2
C6 C3 H3A 120.2
C12 C13 H13A 109.5
C12 C13 H13B 109.5
H13A C13 H13B 109.5
C12 C13 H13C 109.5
H13A C13 H13C 109.5
H13B C13 H13C 109.5
O3 C18 H18A 109.5
O3 C18 H18B 109.5
H18A C18 H18B 109.5
O3 C18 H18C 109.5
H18A C18 H18C 109.5
H18B C18 H18C 109.5
C6 C5 C2 119.4(3)
C6 C5 H5A 120.3
C2 C5 H5A 120.3
C5 C6 C3 120.6(3)
C5 C6 H6A 119.7
C3 C6 H6A 119.7
O1 C7 H7A 109.5
O1 C7 H7B 109.5
H7A C7 H7B 109.5
O1 C7 H7C 109.5
H7A C7 H7C 109.5
H7B C7 H7C 109.5
O4 C39 H39A 109.5
O4 C39 H39B 109.5
H39A C39 H39B 109.5
O4 C39 H39C 109.5
H39A C39 H39C 109.5
H39B C39 H39C 109.5

loop_
_geom_bond_atom_site_label_1
_geom_bond_atom_site_label_2
_geom_bond_distance
O2 C17 1.194(3)
O4 C22 1.335(3)
O4 C39 1.446(3)
O3 C17 1.336(3)
O3 C18 1.441(3)
N1 C9 1.362(3)
N1 C12 1.380(3)
N1 C8 1.457(3)
C11 C12 1.373(3)
C11 C10 1.426(3)
C11 C14 1.500(3)
O5 C22 1.190(3)
C15 C10 1.501(3)
C15 C16 1.549(3)
C15 H15A 0.9700
C15 H15B 0.9700
C16 C22 1.523(3)
C16 C17 1.521(3)
C16 C19 1.545(3)
C9 C10 1.369(3)
C9 H9A 0.9300
O1 C4 1.370(3)
O1 C7 1.431(3)
C20 C21 1.186(3)
C20 C19 1.468(3)
C12 C13 1.482(4)
C19 H19A 0.9700
C19 H19B 0.9700
C1 C2 1.374(3)
C1 C4 1.402(4)
C1 C8 1.512(3)
C21 C23 1.460(4)
C8 H8A 0.9700
C8 H8B 0.9700
C2 C5 1.373(4)
C2 H2A 0.9300
C14 H14A 0.9600
C14 H14B 0.9600
C14 H14C 0.9600
C4 C3 1.370(4)
C23 H23C 0.9600
C23 H23A 0.9599
C23 H23B 0.9601
C3 C6 1.377(4)
C3 H3A 0.9300
C13 H13A 0.9600
C13 H13B 0.9600
C13 H13C 0.9600
C18 H18A 0.9600
C18 H18B 0.9600
C18 H18C 0.9600
C5 C6 1.371(5)
C5 H5A 0.9300
C6 H6A 0.9300
C7 H7A 0.9600
C7 H7B 0.9600
C7 H7C 0.9600
C39 H39A 0.9600
C39 H39B 0.9600
C39 H39C 0.9600
